data_4070508
loop_
_publ_author_name
'Carr, Michael J.'
'McGrath, Thomas D.'
'Stone, F. Gordon A.'

_publ_section_title
;
 Synthesis and Reactivity of 10-Vertexarachno-Platinacarboranes
;
_journal_issue 9
_journal_name_full Organometallics
_journal_page_first 2099
_journal_paper_doi 10.1021/om7012056
_journal_volume 27
_journal_year 2008
_chemical_formula_moiety '2(C8 H20 N), C3 H12 B8 N2 Pt'
_chemical_formula_sum 'C19 H52 B8 N4 Pt'
_chemical_formula_weight 618.22
_chemical_name_systematic
;
 ? 
;
_space_group_IT_number 15
_symmetry_cell_setting monoclinic
_symmetry_space_group_name_Hall '-C 2yc'
_symmetry_space_group_name_H-M 'C 1 2/c 1'
_atom_sites_solution_hydrogens geom
_atom_sites_solution_primary direct
_atom_sites_solution_secondary difmap
_audit_creation_method SHELXL-97
_cell_angle_alpha 90.00
_cell_angle_beta 109.609(13)
_cell_angle_gamma 90.00
_cell_formula_units_Z 8
_cell_length_a 31.728(8)
_cell_length_b 11.472(3)
_cell_length_c 17.010(5)
_cell_measurement_reflns_used 8789
_cell_measurement_temperature 110(2)
_cell_measurement_theta_max 29.86
_cell_measurement_theta_min 2.41
_cell_volume 5832(3)
_computing_cell_refinement
;
  Bruker APEX2 (Bruker, 2003)
;
_computing_data_collection
;
  Bruker APEX2 (Bruker, 2003)
;
_computing_data_reduction
;
  Bruker APEX2 (Bruker, 2003)
;
_computing_molecular_graphics
;
  ORTEP3 for Windows (Farrugia, 1997)
  XSeed (Barbour, 2001)
;
_computing_publication_material
;
  enCIFer (CCDC, 2002)
;
_computing_structure_refinement
;
  SHELXL-97 (Sheldrick, 1986)
;
_computing_structure_solution
;
  SHELXS-97 (Sheldrick, 1986)
;
_diffrn_ambient_temperature 110(2)
_diffrn_measured_fraction_theta_full 0.995
_diffrn_measured_fraction_theta_max 0.994
_diffrn_measurement_device_type 'Bruker-Nonius X8 APEX CCD area detector'
_diffrn_measurement_method 'phi and omega scans'
_diffrn_radiation_monochromator graphite
_diffrn_radiation_source 'fine-focus sealed tube'
_diffrn_radiation_type MoK\a
_diffrn_radiation_wavelength 0.71073
_diffrn_reflns_av_R_equivalents 0.0440
_diffrn_reflns_av_sigmaI/netI 0.0343
_diffrn_reflns_limit_h_max 39
_diffrn_reflns_limit_h_min -42
_diffrn_reflns_limit_k_max 15
_diffrn_reflns_limit_k_min -15
_diffrn_reflns_limit_l_max 22
_diffrn_reflns_limit_l_min -22
_diffrn_reflns_number 36026
_diffrn_reflns_theta_full 25.00
_diffrn_reflns_theta_max 28.29
_diffrn_reflns_theta_min 1.90
_exptl_absorpt_coefficient_mu 4.826
_exptl_absorpt_correction_T_max 0.5727
_exptl_absorpt_correction_T_min 0.3668
_exptl_absorpt_correction_type multi-scan
_exptl_absorpt_process_details 'SADABS (Bruker, 2003)'
_exptl_crystal_colour colourless
_exptl_crystal_density_diffrn 1.408
_exptl_crystal_density_method 'not measured'
_exptl_crystal_description block
_exptl_crystal_F_000 2496
_exptl_crystal_size_max 0.26
_exptl_crystal_size_mid 0.23
_exptl_crystal_size_min 0.13
_refine_diff_density_max 1.483
_refine_diff_density_min -1.519
_refine_diff_density_rms 0.108
_refine_ls_extinction_method none
_refine_ls_goodness_of_fit_ref 1.119
_refine_ls_hydrogen_treatment mixed
_refine_ls_matrix_type full
_refine_ls_number_parameters 369
_refine_ls_number_reflns 7221
_refine_ls_number_restraints 0
_refine_ls_restrained_S_all 1.119
_refine_ls_R_factor_all 0.0393
_refine_ls_R_factor_gt 0.0299
_refine_ls_shift/su_max 0.001
_refine_ls_shift/su_mean 0.000
_refine_ls_structure_factor_coef Fsqd
_refine_ls_weighting_details 'calc w=1/[\s^2^(Fo^2^)+(0.0220P)^2^+20.5524P] where P=(Fo^2^+2Fc^2^)/3'
_refine_ls_weighting_scheme calc
_refine_ls_wR_factor_gt 0.0640
_refine_ls_wR_factor_ref 0.0667
_reflns_number_gt 6147
_reflns_number_total 7221
_reflns_threshold_expression >2sigma(I)
_cod_data_source_file cif.cif
_cod_data_source_block 8
_cod_depositor_comments
;
The following automatic conversions were performed:

'_symmetry_cell_setting' value 'Monoclinic' changed to 'monoclinic'
according to /home/saulius/struct/CIF-dictionaries/cif_core.dic
dictionary named 'cif_core.dic' version 2.4.1 from 2010-06-29.

Automatic conversion script
Id: cif_fix_values 1715 2011-07-08 13:25:40Z adriana 
;
_cod_original_cell_volume 5833(2)
_cod_original_sg_symbol_H-M C2/c
_cod_database_code 4070508

loop_
_symmetry_equiv_pos_as_xyz
'x, y, z'
'-x, y, -z+1/2'
'x+1/2, y+1/2, z'
'-x+1/2, y+1/2, -z+1/2'
'-x, -y, -z'
'x, -y, z-1/2'
'-x+1/2, -y+1/2, -z'
'x+1/2, -y+1/2, z-1/2'

loop_
_atom_site_label
_atom_site_type_symbol
_atom_site_fract_x
_atom_site_fract_y
_atom_site_fract_z
_atom_site_U_iso_or_equiv
_atom_site_adp_type
_atom_site_occupancy
_atom_site_symmetry_multiplicity
_atom_site_calc_flag
_atom_site_refinement_flags
_atom_site_disorder_assembly
_atom_site_disorder_group
Pt9 Pt 0.140672(5) 0.088803(11) 0.238553(9) 0.02038(5) Uani 1 1 d . . .
C91 C 0.12926(12) -0.0749(3) 0.2702(2) 0.0225(7) Uani 1 1 d . . .
C93 C 0.19530(14) 0.1003(3) 0.3406(3) 0.0294(8) Uani 1 1 d . . .
B8 B 0.07518(14) 0.0935(4) 0.1372(3) 0.0234(8) Uani 1 1 d . . .
N20 N 0.14467(10) -0.2436(2) 0.06141(18) 0.0231(6) Uani 1 1 d . . .
C22 C 0.18389(17) -0.4029(4) 0.1683(3) 0.0406(11) Uani 1 1 d . . .
H22A H 0.2088 -0.3547 0.2025 0.061 Uiso 1 1 calc R . .
H22B H 0.1936 -0.4843 0.1709 0.061 Uiso 1 1 calc R . .
H22C H 0.1588 -0.3967 0.1896 0.061 Uiso 1 1 calc R . .
N94 N 0.22514(12) 0.1078(3) 0.4024(2) 0.0375(8) Uani 1 1 d . . .
C27 C 0.10039(13) -0.2521(3) 0.0775(2) 0.0295(8) Uani 1 1 d . . .
H27A H 0.1066 -0.2739 0.1366 0.035 Uiso 1 1 calc R . .
H27B H 0.0862 -0.1741 0.0690 0.035 Uiso 1 1 calc R . .
C21 C 0.16881(14) -0.3602(3) 0.0769(3) 0.0285(8) Uani 1 1 d . . .
H21A H 0.1955 -0.3541 0.0593 0.034 Uiso 1 1 calc R . .
H21B H 0.1488 -0.4197 0.0411 0.034 Uiso 1 1 calc R . .
N92 N 0.12425(11) -0.1690(3) 0.2874(2) 0.0285(7) Uani 1 1 d . . .
C6 C 0.05967(14) 0.2967(4) 0.2395(3) 0.0289(9) Uani 1 1 d . . .
C25 C 0.13777(14) -0.2112(3) -0.0282(2) 0.0276(8) Uani 1 1 d . . .
H25A H 0.1216 -0.2755 -0.0648 0.033 Uiso 1 1 calc R . .
H25B H 0.1674 -0.2037 -0.0352 0.033 Uiso 1 1 calc R . .
B7 B 0.03473(15) 0.2001(4) 0.1577(3) 0.0262(9) Uani 1 1 d . . .
B1 B 0.10418(16) 0.3336(4) 0.1237(3) 0.0290(10) Uani 1 1 d . . .
H1 H 0.1131 0.3994 0.0832 0.035 Uiso 1 1 calc R . .
B5 B 0.10423(15) 0.3721(4) 0.2262(3) 0.0269(9) Uani 1 1 d . . .
C26 C 0.11195(15) -0.0991(4) -0.0570(3) 0.0361(10) Uani 1 1 d . . .
H26A H 0.0810 -0.1095 -0.0587 0.054 Uiso 1 1 calc R . .
H26B H 0.1121 -0.0792 -0.1129 0.054 Uiso 1 1 calc R . .
H26C H 0.1260 -0.0362 -0.0182 0.054 Uiso 1 1 calc R . .
B3 B 0.06115(16) 0.2283(4) 0.0815(3) 0.0278(9) Uani 1 1 d . . .
H3 H 0.0415 0.2250 0.0132 0.033 Uiso 1 1 calc R . .
C24 C 0.21744(15) -0.1278(4) 0.1141(3) 0.0381(10) Uani 1 1 d . . .
H24A H 0.2350 -0.2000 0.1244 0.057 Uiso 1 1 calc R . .
H24B H 0.2330 -0.0691 0.1555 0.057 Uiso 1 1 calc R . .
H24C H 0.2139 -0.0989 0.0580 0.057 Uiso 1 1 calc R . .
C23 C 0.17198(14) -0.1515(3) 0.1208(2) 0.0301(9) Uani 1 1 d . . .
H23A H 0.1547 -0.0778 0.1104 0.036 Uiso 1 1 calc R . .
H23B H 0.1760 -0.1761 0.1787 0.036 Uiso 1 1 calc R . .
C28 C 0.06746(14) -0.3386(4) 0.0230(3) 0.0331(9) Uani 1 1 d . . .
H28A H 0.0620 -0.3203 -0.0358 0.050 Uiso 1 1 calc R . .
H28B H 0.0392 -0.3341 0.0345 0.050 Uiso 1 1 calc R . .
H28C H 0.0798 -0.4175 0.0351 0.050 Uiso 1 1 calc R . .
B2 B 0.05425(16) 0.3410(4) 0.1444(3) 0.0292(10) Uani 1 1 d . . .
H2 H 0.0300 0.4126 0.1154 0.035 Uiso 1 1 calc R . .
B4 B 0.11774(16) 0.1834(4) 0.1231(3) 0.0267(9) Uani 1 1 d . . .
H4 H 0.1354 0.1510 0.0804 0.032 Uiso 1 1 calc R . .
B10 B 0.14827(16) 0.2743(4) 0.2100(3) 0.0266(9) Uani 1 1 d . . .
N30 N 0.0000 -0.2720(3) 0.2500 0.0204(8) Uani 1 2 d S . .
N40 N 0.2500 -0.2500 0.5000 0.0239(9) Uani 1 2 d S . .
C34 C -0.04832(14) -0.4188(3) 0.1430(2) 0.0289(8) Uani 1 1 d . . .
H34A H -0.0538 -0.3666 0.0950 0.043 Uiso 1 1 calc R . .
H34B H -0.0740 -0.4710 0.1337 0.043 Uiso 1 1 calc R . .
H34C H -0.0214 -0.4651 0.1498 0.043 Uiso 1 1 calc R . .
C31 C -0.00422(12) -0.1963(3) 0.3204(2) 0.0222(7) Uani 1 1 d . . .
H31A H -0.0329 -0.1532 0.2997 0.027 Uiso 1 1 calc R . .
H31B H -0.0056 -0.2478 0.3662 0.027 Uiso 1 1 calc R . .
C33 C -0.04183(12) -0.3472(3) 0.2211(2) 0.0230(7) Uani 1 1 d . . .
H33A H -0.0412 -0.4010 0.2670 0.028 Uiso 1 1 calc R . .
H33B H -0.0682 -0.2959 0.2112 0.028 Uiso 1 1 calc R . .
C32 C 0.03309(14) -0.1096(3) 0.3557(2) 0.0285(8) Uani 1 1 d . . .
H32A H 0.0619 -0.1506 0.3738 0.043 Uiso 1 1 calc R . .
H32B H 0.0290 -0.0697 0.4036 0.043 Uiso 1 1 calc R . .
H32C H 0.0327 -0.0523 0.3128 0.043 Uiso 1 1 calc R . .
C41 C 0.2682(3) -0.3382(6) 0.5671(5) 0.0271(16) Uani 0.50 1 d P A 1
H41A H 0.2569 -0.4158 0.5440 0.033 Uiso 0.50 1 calc PR A 1
H41B H 0.3012 -0.3396 0.5819 0.033 Uiso 0.50 1 calc PR A 1
C45 C 0.2627(3) -0.2833(7) 0.4247(5) 0.0296(17) Uani 0.50 1 d P A 2
H45A H 0.2958 -0.2837 0.4421 0.036 Uiso 0.50 1 calc PR A 2
H45B H 0.2525 -0.3643 0.4093 0.036 Uiso 0.50 1 calc PR A 2
C43 C 0.2293(4) -0.3723(8) 0.4693(6) 0.054(3) Uani 0.50 1 d P A 1
H43A H 0.2401 -0.3982 0.4239 0.065 Uiso 0.50 1 calc PR A 1
H43B H 0.2409 -0.4282 0.5160 0.065 Uiso 0.50 1 calc PR A 1
C47 C 0.2996(3) -0.2673(11) 0.5219(6) 0.059(3) Uani 0.50 1 d P A 2
H47A H 0.3058 -0.3003 0.4732 0.071 Uiso 0.50 1 calc PR A 2
H47B H 0.3101 -0.3240 0.5683 0.071 Uiso 0.50 1 calc PR A 2
C42 C 0.2578(9) -0.3217(15) 0.6438(12) 0.030(4) Uani 0.50 1 d P A 1
H42A H 0.2696 -0.2464 0.6687 0.045 Uiso 0.50 1 calc PR A 1
H42B H 0.2716 -0.3844 0.6832 0.045 Uiso 0.50 1 calc PR A 1
H42C H 0.2253 -0.3234 0.6309 0.045 Uiso 0.50 1 calc PR A 1
C44 C 0.1814(10) -0.379(3) 0.440(2) 0.148(17) Uani 0.50 1 d P A 1
H44A H 0.1691 -0.3175 0.3985 0.222 Uiso 0.50 1 calc PR A 1
H44B H 0.1703 -0.3696 0.4865 0.222 Uiso 0.50 1 calc PR A 1
H44C H 0.1720 -0.4554 0.4135 0.222 Uiso 0.50 1 calc PR A 1
H10 H 0.1787(13) 0.310(3) 0.222(2) 0.021(10) Uiso 1 1 d . . .
H7 H 0.0020(13) 0.186(3) 0.144(2) 0.018(9) Uiso 1 1 d . . .
H8 H 0.0600(13) 0.018(3) 0.101(2) 0.022(10) Uiso 1 1 d . . .
H5 H 0.1125(13) 0.464(4) 0.253(2) 0.028(11) Uiso 1 1 d . . .
H6A H 0.0399(14) 0.339(4) 0.259(3) 0.032(11) Uiso 1 1 d . . .
H6B H 0.0781(14) 0.251(4) 0.270(2) 0.024(11) Uiso 1 1 d . . .
H78 H 0.0572(16) 0.109(4) 0.193(3) 0.046(14) Uiso 1 1 d . . .
H51 H 0.1338(14) 0.304(4) 0.268(3) 0.033(11) Uiso 1 1 d . . .
C48 C 0.3257(6) -0.152(3) 0.5480(14) 0.076(8) Uani 0.50 1 d P A 2
H48A H 0.3228 -0.1054 0.4982 0.114 Uiso 0.50 1 calc PR A 2
H48B H 0.3574 -0.1694 0.5772 0.114 Uiso 0.50 1 calc PR A 2
H48C H 0.3136 -0.1086 0.5852 0.114 Uiso 0.50 1 calc PR A 2
C46 C 0.2455(8) -0.2100(14) 0.3477(13) 0.031(3) Uani 0.50 1 d P A 2
H46A H 0.2128 -0.2162 0.3250 0.046 Uiso 0.50 1 calc PR A 2
H46B H 0.2583 -0.2374 0.3061 0.046 Uiso 0.50 1 calc PR A 2
H46C H 0.2540 -0.1286 0.3617 0.046 Uiso 0.50 1 calc PR A 2

loop_
_atom_site_aniso_label
_atom_site_aniso_U_11
_atom_site_aniso_U_22
_atom_site_aniso_U_33
_atom_site_aniso_U_23
_atom_site_aniso_U_13
_atom_site_aniso_U_12
Pt9 0.01952(7) 0.01499(7) 0.02821(8) 0.00362(6) 0.01010(5) 0.00272(6)
C91 0.0192(17) 0.0226(19) 0.0250(17) 0.0017(14) 0.0065(14) 0.0010(14)
C93 0.027(2) 0.0219(19) 0.044(2) 0.0046(17) 0.0183(19) 0.0006(16)
B8 0.023(2) 0.0191(19) 0.027(2) -0.0010(17) 0.0072(17) 0.0025(17)
N20 0.0289(16) 0.0153(14) 0.0257(15) 0.0001(12) 0.0098(13) 0.0027(12)
C22 0.052(3) 0.024(2) 0.053(3) 0.0117(19) 0.027(2) 0.006(2)
N94 0.0250(18) 0.042(2) 0.042(2) 0.0053(16) 0.0068(16) -0.0004(16)
C27 0.031(2) 0.026(2) 0.033(2) -0.0013(16) 0.0123(17) 0.0080(17)
C21 0.028(2) 0.0160(17) 0.039(2) -0.0009(16) 0.0078(17) 0.0039(15)
N92 0.0248(17) 0.0249(17) 0.0359(18) 0.0071(14) 0.0100(15) -0.0021(13)
C6 0.026(2) 0.026(2) 0.038(2) -0.0056(17) 0.0154(19) 0.0023(17)
C25 0.033(2) 0.027(2) 0.0218(17) -0.0032(15) 0.0077(16) 0.0002(16)
B7 0.022(2) 0.023(2) 0.032(2) -0.0023(17) 0.0067(18) 0.0039(17)
B1 0.038(3) 0.018(2) 0.032(2) 0.0035(17) 0.014(2) 0.0042(18)
B5 0.026(2) 0.0195(19) 0.035(2) 0.0009(17) 0.0103(19) 0.0015(17)
C26 0.041(2) 0.033(2) 0.033(2) 0.0095(18) 0.0109(19) 0.0088(19)
B3 0.038(3) 0.020(2) 0.023(2) 0.0014(16) 0.0074(18) 0.0037(19)
C24 0.040(3) 0.028(2) 0.041(2) -0.0012(18) 0.007(2) -0.0132(19)
C23 0.043(2) 0.0181(18) 0.0269(19) -0.0015(15) 0.0094(18) 0.0011(17)
C28 0.029(2) 0.029(2) 0.041(2) 0.0019(18) 0.0113(19) 0.0054(17)
B2 0.029(2) 0.020(2) 0.035(2) 0.0016(18) 0.006(2) 0.0065(18)
B4 0.034(2) 0.018(2) 0.033(2) 0.0001(17) 0.017(2) 0.0026(18)
B10 0.029(2) 0.0153(19) 0.040(2) 0.0022(17) 0.017(2) 0.0009(17)
N30 0.022(2) 0.0142(19) 0.028(2) 0.000 0.0115(18) 0.000
N40 0.020(2) 0.025(2) 0.025(2) 0.0042(18) 0.0051(17) 0.0054(18)
C34 0.030(2) 0.0218(18) 0.035(2) -0.0047(16) 0.0118(17) -0.0031(16)
C31 0.0258(19) 0.0163(16) 0.0275(18) -0.0022(14) 0.0130(15) -0.0001(14)
C33 0.0222(18) 0.0182(17) 0.0309(19) -0.0008(14) 0.0119(16) -0.0023(14)
C32 0.033(2) 0.0224(19) 0.031(2) -0.0059(15) 0.0116(17) -0.0040(16)
C41 0.026(4) 0.021(4) 0.033(4) 0.009(3) 0.008(3) 0.004(3)
C45 0.025(4) 0.034(4) 0.033(4) 0.001(3) 0.014(3) 0.006(3)
C43 0.096(9) 0.021(4) 0.039(5) 0.004(4) 0.013(6) 0.005(5)
C47 0.025(5) 0.109(10) 0.046(5) 0.035(6) 0.016(4) 0.026(6)
C42 0.045(7) 0.025(9) 0.022(6) 0.002(5) 0.015(5) 0.020(6)
C44 0.13(3) 0.14(2) 0.11(2) 0.047(16) -0.044(17) -0.11(2)
C48 0.019(6) 0.15(2) 0.044(8) 0.041(11) -0.003(6) -0.022(9)
C46 0.040(8) 0.027(9) 0.032(6) -0.004(6) 0.021(5) 0.001(7)

loop_
_atom_type_symbol
_atom_type_description
_atom_type_scat_dispersion_real
_atom_type_scat_dispersion_imag
_atom_type_scat_source
C C 0.0033 0.0016 'International Tables Vol C Tables 4.2.6.8 and 6.1.1.4'
H H 0.0000 0.0000 'International Tables Vol C Tables 4.2.6.8 and 6.1.1.4'
B B 0.0013 0.0007 'International Tables Vol C Tables 4.2.6.8 and 6.1.1.4'
N N 0.0061 0.0033 'International Tables Vol C Tables 4.2.6.8 and 6.1.1.4'
Pt Pt -1.7033 8.3905 'International Tables Vol C Tables 4.2.6.8 and 6.1.1.4'

loop_
_geom_angle_atom_site_label_1
_geom_angle_atom_site_label_2
_geom_angle_atom_site_label_3
_geom_angle
_geom_angle_site_symmetry_1
_geom_angle_site_symmetry_3
C93 Pt9 C91 90.62(15) . .
C93 Pt9 B4 133.52(16) . .
C91 Pt9 B4 132.69(16) . .
C93 Pt9 B8 170.84(15) . .
C91 Pt9 B8 91.42(15) . .
B4 Pt9 B8 48.13(17) . .
C93 Pt9 B10 90.02(16) . .
C91 Pt9 B10 174.15(15) . .
B4 Pt9 B10 48.83(17) . .
B8 Pt9 B10 87.06(17) . .
N92 C91 Pt9 177.3(3) . .
N94 C93 Pt9 175.8(4) . .
B4 B8 B3 59.5(3) . .
B4 B8 B7 104.1(3) . .
B3 B8 B7 58.3(2) . .
B4 B8 Pt9 64.0(2) . .
B3 B8 Pt9 115.8(3) . .
B7 B8 Pt9 113.0(2) . .
B4 B8 H8 127(2) . .
B3 B8 H8 114(2) . .
B7 B8 H8 115(2) . .
Pt9 B8 H8 123(2) . .
B4 B8 H78 125(2) . .
B3 B8 H78 100(2) . .
B7 B8 H78 43(2) . .
Pt9 B8 H78 88(2) . .
H8 B8 H78 109(3) . .
C25 N20 C23 110.9(3) . .
C25 N20 C21 106.5(3) . .
C23 N20 C21 110.8(3) . .
C25 N20 C27 111.5(3) . .
C23 N20 C27 106.3(3) . .
C21 N20 C27 110.8(3) . .
C21 C22 H22A 109.5 . .
C21 C22 H22B 109.5 . .
H22A C22 H22B 109.5 . .
C21 C22 H22C 109.5 . .
H22A C22 H22C 109.5 . .
H22B C22 H22C 109.5 . .
C28 C27 N20 115.0(3) . .
C28 C27 H27A 108.5 . .
N20 C27 H27A 108.5 . .
C28 C27 H27B 108.5 . .
N20 C27 H27B 108.5 . .
H27A C27 H27B 107.5 . .
N20 C21 C22 114.9(3) . .
N20 C21 H21A 108.6 . .
C22 C21 H21A 108.6 . .
N20 C21 H21B 108.6 . .
C22 C21 H21B 108.6 . .
H21A C21 H21B 107.5 . .
B2 C6 B5 62.6(3) . .
B2 C6 B7 62.9(3) . .
B5 C6 B7 112.6(3) . .
B2 C6 H6A 110(3) . .
B5 C6 H6A 118(3) . .
B7 C6 H6A 116(3) . .
B2 C6 H6B 129(3) . .
B5 C6 H6B 88(3) . .
B7 C6 H6B 98(3) . .
H6A C6 H6B 121(4) . .
N20 C25 C26 114.5(3) . .
N20 C25 H25A 108.6 . .
C26 C25 H25A 108.6 . .
N20 C25 H25B 108.6 . .
C26 C25 H25B 108.6 . .
H25A C25 H25B 107.6 . .
C6 B7 B2 55.9(2) . .
C6 B7 B3 105.3(3) . .
B2 B7 B3 58.3(2) . .
C6 B7 B8 113.8(3) . .
B2 B7 B8 106.2(3) . .
B3 B7 B8 58.1(2) . .
C6 B7 H7 117(2) . .
B2 B7 H7 120(2) . .
B3 B7 H7 124(2) . .
B8 B7 H7 124(2) . .
C6 B7 H78 96(2) . .
B2 B7 H78 129(2) . .
B3 B7 H78 100(2) . .
B8 B7 H78 43(2) . .
H7 B7 H78 110(3) . .
B2 B1 B4 106.7(3) . .
B2 B1 B3 59.2(3) . .
B4 B1 B3 59.6(3) . .
B2 B1 B10 111.6(3) . .
B4 B1 B10 60.7(2) . .
B3 B1 B10 110.8(3) . .
B2 B1 B5 59.7(3) . .
B4 B1 B5 108.8(3) . .
B3 B1 B5 108.0(3) . .
B10 B1 B5 63.4(3) . .
B2 B1 H1 121.9 . .
B4 B1 H1 122.5 . .
B3 B1 H1 121.7 . .
B10 B1 H1 118.1 . .
B5 B1 H1 120.9 . .
C6 B5 B2 56.3(3) . .
C6 B5 B1 105.5(3) . .
B2 B5 B1 58.4(3) . .
C6 B5 B10 113.5(3) . .
B2 B5 B10 106.2(3) . .
B1 B5 B10 58.1(2) . .
C6 B5 H5 120(2) . .
B2 B5 H5 122(2) . .
B1 B5 H5 123(2) . .
B10 B5 H5 122(2) . .
C6 B5 H51 96(2) . .
B2 B5 H51 129(2) . .
B1 B5 H51 99(2) . .
B10 B5 H51 41.6(19) . .
H5 B5 H51 109(3) . .
C25 C26 H26A 109.5 . .
C25 C26 H26B 109.5 . .
H26A C26 H26B 109.5 . .
C25 C26 H26C 109.5 . .
H26A C26 H26C 109.5 . .
H26B C26 H26C 109.5 . .
B2 B3 B4 106.9(3) . .
B2 B3 B1 59.0(3) . .
B4 B3 B1 60.0(3) . .
B2 B3 B8 112.2(3) . .
B4 B3 B8 59.9(2) . .
B1 B3 B8 110.6(3) . .
B2 B3 B7 60.2(3) . .
B4 B3 B7 108.4(3) . .
B1 B3 B7 108.1(3) . .
B8 B3 B7 63.6(2) . .
B2 B3 H3 121.5 . .
B4 B3 H3 122.9 . .
B1 B3 H3 121.7 . .
B8 B3 H3 118.2 . .
B7 B3 H3 120.7 . .
C23 C24 H24A 109.5 . .
C23 C24 H24B 109.5 . .
H24A C24 H24B 109.5 . .
C23 C24 H24C 109.5 . .
H24A C24 H24C 109.5 . .
H24B C24 H24C 109.5 . .
C24 C23 N20 114.9(3) . .
C24 C23 H23A 108.5 . .
N20 C23 H23A 108.5 . .
C24 C23 H23B 108.5 . .
N20 C23 H23B 108.5 . .
H23A C23 H23B 107.5 . .
C27 C28 H28A 109.5 . .
C27 C28 H28B 109.5 . .
H28A C28 H28B 109.5 . .
C27 C28 H28C 109.5 . .
H28A C28 H28C 109.5 . .
H28B C28 H28C 109.5 . .
C6 B2 B1 112.4(3) . .
C6 B2 B3 112.4(3) . .
B1 B2 B3 61.8(3) . .
C6 B2 B5 61.1(3) . .
B1 B2 B5 61.9(3) . .
B3 B2 B5 111.8(3) . .
C6 B2 B7 61.3(3) . .
B1 B2 B7 111.3(3) . .
B3 B2 B7 61.4(3) . .
B5 B2 B7 110.1(3) . .
C6 B2 H2 119.1 . .
B1 B2 H2 119.1 . .
B3 B2 H2 119.0 . .
B5 B2 H2 120.1 . .
B7 B2 H2 120.5 . .
B3 B4 B8 60.6(2) . .
B3 B4 B1 60.4(3) . .
B8 B4 B1 111.4(3) . .
B3 B4 B10 110.7(3) . .
B8 B4 B10 116.7(3) . .
B1 B4 B10 59.9(2) . .
B3 B4 Pt9 120.0(3) . .
B8 B4 Pt9 67.9(2) . .
B1 B4 Pt9 119.6(3) . .
B10 B4 Pt9 67.5(2) . .
B3 B4 H4 119.9 . .
B8 B4 H4 117.6 . .
B1 B4 H4 120.0 . .
B10 B4 H4 118.4 . .
Pt9 B4 H4 109.7 . .
B1 B10 B4 59.3(2) . .
B1 B10 B5 58.6(2) . .
B4 B10 B5 104.1(3) . .
B1 B10 Pt9 115.7(3) . .
B4 B10 Pt9 63.62(19) . .
B5 B10 Pt9 113.6(3) . .
B1 B10 H10 116(2) . .
B4 B10 H10 128(2) . .
B5 B10 H10 116(2) . .
Pt9 B10 H10 121(2) . .
B1 B10 H51 98.4(19) . .
B4 B10 H51 124.0(19) . .
B5 B10 H51 40.8(19) . .
Pt9 B10 H51 89.8(19) . .
H10 B10 H51 108(3) . .
C33 N30 C33 110.8(4) 2 .
C33 N30 C31 111.6(2) 2 .
C33 N30 C31 106.28(19) . .
C33 N30 C31 106.28(19) 2 2
C33 N30 C31 111.6(2) . 2
C31 N30 C31 110.3(4) . 2
C41 N40 C41 180.0(6) . 7_546
C41 N40 C47 67.4(5) . .
C41 N40 C47 112.6(5) 7_546 .
C41 N40 C47 112.6(5) . 7_546
C41 N40 C47 67.4(5) 7_546 7_546
C47 N40 C47 180.00(19) . 7_546
C41 N40 C45 70.6(4) . 7_546
C41 N40 C45 109.4(4) 7_546 7_546
C47 N40 C45 112.2(5) . 7_546
C47 N40 C45 67.8(5) 7_546 7_546
C41 N40 C45 109.4(4) . .
C41 N40 C45 70.6(4) 7_546 .
C47 N40 C45 67.8(5) . .
C47 N40 C45 112.2(5) 7_546 .
C45 N40 C45 180.0(5) 7_546 .
C41 N40 C43 70.0(5) . .
C41 N40 C43 110.0(5) 7_546 .
C47 N40 C43 104.6(7) . .
C47 N40 C43 75.4(7) 7_546 .
C45 N40 C43 107.9(5) 7_546 .
C45 N40 C43 72.1(5) . .
C41 N40 C43 110.0(5) . 7_546
C41 N40 C43 70.0(5) 7_546 7_546
C47 N40 C43 75.4(7) . 7_546
C47 N40 C43 104.6(7) 7_546 7_546
C45 N40 C43 72.1(5) 7_546 7_546
C45 N40 C43 107.9(5) . 7_546
C43 N40 C43 180.0(14) . 7_546
C33 C34 H34A 109.5 . .
C33 C34 H34B 109.5 . .
H34A C34 H34B 109.5 . .
C33 C34 H34C 109.5 . .
H34A C34 H34C 109.5 . .
H34B C34 H34C 109.5 . .
C32 C31 N30 115.2(3) . .
C32 C31 H31A 108.5 . .
N30 C31 H31A 108.5 . .
C32 C31 H31B 108.5 . .
N30 C31 H31B 108.5 . .
H31A C31 H31B 107.5 . .
C34 C33 N30 115.9(3) . .
C34 C33 H33A 108.3 . .
N30 C33 H33A 108.3 . .
C34 C33 H33B 108.3 . .
N30 C33 H33B 108.3 . .
H33A C33 H33B 107.4 . .
C31 C32 H32A 109.5 . .
C31 C32 H32B 109.5 . .
H32A C32 H32B 109.5 . .
C31 C32 H32C 109.5 . .
H32A C32 H32C 109.5 . .
H32B C32 H32C 109.5 . .
C42 C41 N40 116.8(8) . .
C42 C41 H41A 108.1 . .
N40 C41 H41A 108.1 . .
C42 C41 H41B 108.1 . .
N40 C41 H41B 108.1 . .
H41A C41 H41B 107.3 . .
C46 C45 N40 118.3(8) . .
C46 C45 H45A 107.7 . .
N40 C45 H45A 107.7 . .
C46 C45 H45B 107.7 . .
N40 C45 H45B 107.7 . .
H45A C45 H45B 107.1 . .
C44 C43 N40 116.4(18) . .
C44 C43 H43A 108.2 . .
N40 C43 H43A 108.2 . .
C44 C43 H43B 108.2 . .
N40 C43 H43B 108.2 . .
H43A C43 H43B 107.3 . .
N40 C47 C48 112.0(12) . .
N40 C47 H47A 109.2 . .
C48 C47 H47A 109.2 . .
N40 C47 H47B 109.2 . .
C48 C47 H47B 109.2 . .
H47A C47 H47B 107.9 . .
C47 C48 H48A 109.5 . .
C47 C48 H48B 109.5 . .
H48A C48 H48B 109.5 . .
C47 C48 H48C 109.5 . .
H48A C48 H48C 109.5 . .
H48B C48 H48C 109.5 . .
C45 C46 H46A 109.5 . .
C45 C46 H46B 109.5 . .
H46A C46 H46B 109.5 . .
C45 C46 H46C 109.5 . .
H46A C46 H46C 109.5 . .
H46B C46 H46C 109.5 . .

loop_
_geom_bond_atom_site_label_1
_geom_bond_atom_site_label_2
_geom_bond_distance
_geom_bond_site_symmetry_2
Pt9 C93 2.004(4) .
Pt9 C91 2.019(4) .
Pt9 B4 2.145(4) .
Pt9 B8 2.211(4) .
Pt9 B10 2.213(4) .
C91 N92 1.143(4) .
C93 N94 1.157(5) .
B8 B4 1.778(6) .
B8 B3 1.790(6) .
B8 B7 1.888(6) .
B8 H8 1.08(4) .
B8 H78 1.28(5) .
N20 C25 1.512(4) .
N20 C23 1.517(5) .
N20 C21 1.520(4) .
N20 C27 1.522(5) .
C22 C21 1.546(6) .
C22 H22A 0.9800 .
C22 H22B 0.9800 .
C22 H22C 0.9800 .
C27 C28 1.511(6) .
C27 H27A 0.9900 .
C27 H27B 0.9900 .
C21 H21A 0.9900 .
C21 H21B 0.9900 .
C6 B2 1.649(6) .
C6 B5 1.735(6) .
C6 B7 1.747(6) .
C6 H6A 0.94(4) .
C6 H6B 0.83(4) .
C25 C26 1.515(5) .
C25 H25A 0.9900 .
C25 H25B 0.9900 .
B7 B2 1.773(6) .
B7 B3 1.794(6) .
B7 H7 1.00(4) .
B7 H78 1.29(5) .
B1 B2 1.736(7) .
B1 B4 1.778(6) .
B1 B3 1.784(7) .
B1 B10 1.788(7) .
B1 B5 1.798(6) .
B1 H1 1.1200 .
B5 B2 1.760(7) .
B5 B10 1.883(6) .
B5 H5 1.15(4) .
B5 H51 1.24(4) .
C26 H26A 0.9800 .
C26 H26B 0.9800 .
C26 H26C 0.9800 .
B3 B2 1.738(6) .
B3 B4 1.771(7) .
B3 H3 1.1200 .
C24 C23 1.509(6) .
C24 H24A 0.9800 .
C24 H24B 0.9800 .
C24 H24C 0.9800 .
C23 H23A 0.9900 .
C23 H23B 0.9900 .
C28 H28A 0.9800 .
C28 H28B 0.9800 .
C28 H28C 0.9800 .
B2 H2 1.1200 .
B4 B10 1.803(6) .
B4 H4 1.1200 .
B10 H10 1.01(4) .
B10 H51 1.26(4) .
N30 C33 1.520(4) 2
N30 C33 1.520(4) .
N30 C31 1.522(4) .
N30 C31 1.522(4) 2
N40 C41 1.489(7) .
N40 C41 1.489(7) 7_546
N40 C47 1.504(9) .
N40 C47 1.504(9) 7_546
N40 C45 1.516(7) 7_546
N40 C45 1.516(7) .
N40 C43 1.564(10) .
N40 C43 1.564(10) 7_546
C34 C33 1.517(5) .
C34 H34A 0.9800 .
C34 H34B 0.9800 .
C34 H34C 0.9800 .
C31 C32 1.507(5) .
C31 H31A 0.9900 .
C31 H31B 0.9900 .
C33 H33A 0.9900 .
C33 H33B 0.9900 .
C32 H32A 0.9800 .
C32 H32B 0.9800 .
C32 H32C 0.9800 .
C41 C42 1.460(19) .
C41 H41A 0.9900 .
C41 H41B 0.9900 .
C45 C46 1.50(2) .
C45 H45A 0.9900 .
C45 H45B 0.9900 .
C43 C44 1.43(3) .
C43 H43A 0.9900 .
C43 H43B 0.9900 .
C47 C48 1.54(3) .
C47 H47A 0.9900 .
C47 H47B 0.9900 .
C42 H42A 0.9800 .
C42 H42B 0.9800 .
C42 H42C 0.9800 .
C44 H44A 0.9800 .
C44 H44B 0.9800 .
C44 H44C 0.9800 .
C48 H48A 0.9800 .
C48 H48B 0.9800 .
C48 H48C 0.9800 .
C46 H46A 0.9800 .
C46 H46B 0.9800 .
C46 H46C 0.9800 .
